data_4331874
loop_
_publ_author_name
'Berlinguette, Curtis P.'
'Miyaji, Taichi'
'Zhang, Yugen'
'Holm, R. H.'

_publ_section_title
;
 Precursors to Clusters with the Topology of the PNCluster of
 Nitrogenase:&#x00A0; Edge-Bridged Double Cubane Clusters
 [(Tp)2Mo2Fe6S8L4]z:&#x00A0; Synthesis, Structures, and Electron Transfer
 Series
;
_journal_issue 5
_journal_name_full 'Inorganic Chemistry'
_journal_page_first 1997
_journal_page_last 2007
_journal_paper_doi 10.1021/ic051770k
_journal_volume 45
_journal_year 2006
_chemical_formula_moiety 'C43 H80 B2 F3 Fe6 Mo2 N12 O3 P4 S9'
_chemical_formula_sum 'C43 H80 B2 F3 Fe6 Mo2 N12 O3 P4 S9'
_chemical_formula_weight 1831.23
_chemical_name_common EBDC-PEt3+
_chemical_name_systematic
; 
 ? 
;
_space_group_IT_number 2
_symmetry_cell_setting triclinic
_symmetry_space_group_name_Hall '-P 1'
_symmetry_space_group_name_H-M 'P -1'
_atom_sites_solution_hydrogens geom
_atom_sites_solution_primary direct
_atom_sites_solution_secondary difmap
_audit_creation_method SHELXL-97
_cell_angle_alpha 72.162(17)
_cell_angle_beta 79.29(2)
_cell_angle_gamma 65.66(2)
_cell_formula_units_Z 1
_cell_length_a 11.690(4)
_cell_length_b 12.858(4)
_cell_length_c 14.298(5)
_cell_measurement_reflns_used 8779
_cell_measurement_temperature 273(2)
_cell_measurement_theta_max 27.890
_cell_measurement_theta_min 2.613
_cell_volume 1859.6(11)
_computing_cell_refinement 'Bruker SMART'
_computing_data_collection 'Bruker SMART'
_computing_data_reduction 'Bruker SAINT'
_computing_molecular_graphics 'Bruker SHELXTL'
_computing_publication_material 'Bruker SHELXTL'
_computing_structure_refinement 'SHELXL-97 (Sheldrick, 1997)'
_computing_structure_solution 'SHELXS-97 (Sheldrick, 1990)'
_diffrn_ambient_temperature 193(2)
_diffrn_measured_fraction_theta_full 0.959
_diffrn_measured_fraction_theta_max 0.959
_diffrn_measurement_device_type 'CCD area detector'
_diffrn_measurement_method 'phi and omega scans'
_diffrn_radiation_monochromator graphite
_diffrn_radiation_source 'fine-focus sealed tube'
_diffrn_radiation_type MoK\a
_diffrn_radiation_wavelength 0.71073
_diffrn_reflns_av_R_equivalents 0.0191
_diffrn_reflns_av_sigmaI/netI 0.0408
_diffrn_reflns_limit_h_max 15
_diffrn_reflns_limit_h_min -13
_diffrn_reflns_limit_k_max 16
_diffrn_reflns_limit_k_min -6
_diffrn_reflns_limit_l_max 18
_diffrn_reflns_limit_l_min -16
_diffrn_reflns_number 13107
_diffrn_reflns_theta_full 28.20
_diffrn_reflns_theta_max 28.20
_diffrn_reflns_theta_min 1.50
_diffrn_standards_decay_% none
_exptl_absorpt_coefficient_mu 1.850
_exptl_absorpt_correction_T_max 27.89
_exptl_absorpt_correction_T_min 2.613
_exptl_absorpt_correction_type multi-scan
_exptl_absorpt_process_details SADABS
_exptl_crystal_colour black
_exptl_crystal_density_diffrn 1.617
_exptl_crystal_density_method 'not measured'
_exptl_crystal_description block
_exptl_crystal_F_000 907
_exptl_crystal_size_max 0.30
_exptl_crystal_size_mid 0.30
_exptl_crystal_size_min 0.28
_refine_diff_density_max 1.741
_refine_diff_density_min -0.701
_refine_diff_density_rms 0.121
_refine_ls_extinction_method none
_refine_ls_goodness_of_fit_ref 1.060
_refine_ls_hydrogen_treatment constr
_refine_ls_matrix_type full
_refine_ls_number_parameters 410
_refine_ls_number_reflns 8779
_refine_ls_number_restraints 0
_refine_ls_restrained_S_all 1.060
_refine_ls_R_factor_all 0.0506
_refine_ls_R_factor_gt 0.0423
_refine_ls_shift/su_max 0.037
_refine_ls_shift/su_mean 0.001
_refine_ls_structure_factor_coef Fsqd
_refine_ls_weighting_details 'calc w=1/[\s^2^(Fo^2^)+(0.0853P)^2^+0.1614P] where P=(Fo^2^+2Fc^2^)/3'
_refine_ls_weighting_scheme calc
_refine_ls_wR_factor_gt 0.1290
_refine_ls_wR_factor_ref 0.1351
_reflns_number_gt 7233
_reflns_number_total 8779
_reflns_threshold_expression >2sigma(I)
_cod_data_source_file ic051770ksup1.cif
_cod_data_source_block (7).(CF3SO3)
_cod_original_cell_volume 1859.6(10)
_cod_original_sg_symbol_H-M P-1
_cod_database_code 4331874

loop_
_symmetry_equiv_pos_as_xyz
'x, y, z'
'-x, -y, -z'

loop_
_atom_site_label
_atom_site_type_symbol
_atom_site_fract_x
_atom_site_fract_y
_atom_site_fract_z
_atom_site_U_iso_or_equiv
_atom_site_adp_type
_atom_site_occupancy
_atom_site_symmetry_multiplicity
_atom_site_calc_flag
_atom_site_refinement_flags
_atom_site_disorder_assembly
_atom_site_disorder_group
Mo1 Mo 0.00754(3) 0.32175(2) 0.318714(19) 0.02592(9) Uani 1 1 d . . .
Fe2 Fe -0.01179(5) 0.42497(4) 0.45986(3) 0.03254(13) Uani 1 1 d . . .
Fe3 Fe -0.03141(5) 0.55091(4) 0.27800(3) 0.03460(14) Uani 1 1 d . B .
Fe4 Fe 0.18740(5) 0.39213(5) 0.33449(4) 0.03318(13) Uani 1 1 d . B .
S3 S 0.14036(9) 0.24941(8) 0.44819(6) 0.03310(19) Uani 1 1 d . . .
S1 S 0.08078(10) 0.56690(8) 0.38604(6) 0.0392(2) Uani 1 1 d . . .
S2 S -0.17021(9) 0.47570(8) 0.36826(6) 0.03436(19) Uani 1 1 d . . .
S4 S 0.11157(9) 0.42856(8) 0.19139(6) 0.03422(19) Uani 1 1 d . . .
P1 P -0.11203(13) 0.74900(9) 0.18918(8) 0.0498(3) Uani 1 1 d . . .
P2 P 0.39704(11) 0.37077(12) 0.33164(9) 0.0516(3) Uani 1 1 d . . .
S2S S 0.5792(2) 0.1255(2) 0.03513(17) 0.0499(5) Uani 0.50 1 d P A -5
N4 N 0.0840(3) 0.0925(3) 0.2440(2) 0.0341(6) Uani 1 1 d . . .
N6 N -0.1008(3) 0.1211(3) 0.3687(2) 0.0330(6) Uani 1 1 d . . .
N5 N -0.0838(3) 0.1972(3) 0.4078(2) 0.0306(6) Uani 1 1 d . . .
N2 N -0.1266(3) 0.2427(3) 0.1973(2) 0.0341(6) Uani 1 1 d . . .
N3 N 0.1317(3) 0.1624(3) 0.2645(2) 0.0309(6) Uani 1 1 d . . .
N1 N -0.1108(3) 0.3384(3) 0.2064(2) 0.0322(6) Uani 1 1 d . . .
C9 C -0.1539(4) 0.0541(3) 0.4386(3) 0.0406(8) Uani 1 1 d . . .
H9 H -0.1741 -0.0051 0.4301 0.049 Uiso 1 1 calc R . .
C4 C 0.2552(4) 0.1190(4) 0.2398(3) 0.0395(8) Uani 1 1 d . . .
H4 H 0.3116 0.1493 0.2476 0.047 Uiso 1 1 calc R . .
C6 C 0.1783(4) 0.0089(4) 0.2052(3) 0.0442(9) Uani 1 1 d . . .
H6 H 0.1691 -0.0491 0.1847 0.053 Uiso 1 1 calc R . .
C3 C -0.2032(4) 0.2784(4) 0.1254(3) 0.0426(9) Uani 1 1 d . . .
H3 H -0.2289 0.2301 0.1047 0.051 Uiso 1 1 calc R . .
C7 C -0.1282(3) 0.1779(4) 0.5014(3) 0.0376(8) Uani 1 1 d . . .
H7 H -0.1292 0.2185 0.5455 0.045 Uiso 1 1 calc R . .
C1 C -0.1777(4) 0.4305(4) 0.1402(3) 0.0432(9) Uani 1 1 d . . .
H1 H -0.1838 0.5075 0.1306 0.052 Uiso 1 1 calc R . .
C8 C -0.1734(4) 0.0868(4) 0.5235(3) 0.0453(9) Uani 1 1 d . . .
H8 H -0.2089 0.0556 0.5836 0.054 Uiso 1 1 calc R . .
C14 C -0.1910(5) 0.7803(4) 0.0815(3) 0.0547(11) Uani 1 1 d . C .
H14A H -0.2624 0.7565 0.1012 0.066 Uiso 1 1 calc R . .
H14B H -0.2231 0.8649 0.0525 0.066 Uiso 1 1 calc R . .
C5 C 0.2885(4) 0.0231(4) 0.2010(3) 0.0477(10) Uani 1 1 d . . .
H5 H 0.3678 -0.0213 0.1775 0.057 Uiso 1 1 calc R . .
C15 C -0.1082(5) 0.7191(5) 0.0044(3) 0.0603(12) Uani 1 1 d . . .
H15A H -0.0446 0.7511 -0.0229 0.091 Uiso 1 1 calc R C .
H15B H -0.1584 0.7312 -0.0469 0.091 Uiso 1 1 calc R . .
H15C H -0.0690 0.6361 0.0341 0.091 Uiso 1 1 calc R . .
C2 C -0.2372(4) 0.3965(4) 0.0874(3) 0.0493(10) Uani 1 1 d . . .
H2 H -0.2897 0.4444 0.0365 0.059 Uiso 1 1 calc R . .
C20 C 0.4363(10) 0.4962(10) 0.2457(8) 0.091(3) Uiso 0.70 1 d P B -3
C12 C -0.2259(9) 0.8467(5) 0.2643(5) 0.115(3) Uani 1 1 d . C .
H12A H -0.1885 0.8339 0.3240 0.139 Uiso 1 1 calc R . .
H12B H -0.2452 0.9285 0.2277 0.139 Uiso 1 1 calc R . .
C18 C 0.5207(6) 0.2345(9) 0.3119(7) 0.116(3) Uani 1 1 d . B .
H18A H 0.5143 0.2267 0.2479 0.139 Uiso 1 1 calc R . .
H18B H 0.6019 0.2383 0.3117 0.139 Uiso 1 1 calc R . .
O6S O 0.5167(8) 0.0643(8) 0.0072(7) 0.080(2) Uani 0.50 1 d P A -5
C1S C 0.4810(10) 0.2739(10) 0.0005(8) 0.062(2) Uani 0.50 1 d P A -5
O8S O 0.604(2) 0.1073(10) 0.1197(13) 0.209(10) Uani 0.50 1 d P A -5
C10 C 0.0324(8) 0.7963(8) 0.1302(6) 0.067(2) Uiso 0.70 1 d P C -3
C13 C -0.3456(9) 0.8237(9) 0.2910(7) 0.127(3) Uiso 1 1 d . . .
H13A H -0.3901 0.8492 0.2329 0.190 Uiso 1 1 calc R C .
H13B H -0.3973 0.8665 0.3380 0.190 Uiso 1 1 calc R . .
H13C H -0.3257 0.7407 0.3191 0.190 Uiso 1 1 calc R . .
F3S F 0.5340(7) 0.3430(6) 0.0125(8) 0.104(3) Uani 0.50 1 d P A -5
B1 B -0.0585(4) 0.1199(4) 0.2607(3) 0.0358(8) Uani 1 1 d . . .
H1A H -0.0782 0.0613 0.2435 0.043 Uiso 1 1 calc R . .
C16 C 0.4246(6) 0.3800(6) 0.4480(5) 0.086(2) Uani 1 1 d . B .
H16A H 0.3671 0.4561 0.4584 0.103 Uiso 1 1 calc R . .
H16B H 0.4042 0.3197 0.4997 0.103 Uiso 1 1 calc R . .
C19 C 0.5130(7) 0.1222(7) 0.3935(8) 0.122(3) Uani 1 1 d . . .
H19A H 0.5179 0.1300 0.4571 0.183 Uiso 1 1 calc R B .
H19B H 0.5817 0.0529 0.3815 0.183 Uiso 1 1 calc R . .
H19C H 0.4348 0.1154 0.3915 0.183 Uiso 1 1 calc R . .
F5S F 0.4513(9) 0.3134(8) -0.0881(6) 0.112(3) Uani 0.50 1 d P A -5
F4S F 0.3739(7) 0.3008(8) 0.0522(9) 0.129(4) Uani 0.50 1 d P A -5
C11 C -0.0153(10) 0.9228(9) 0.0606(7) 0.089(3) Uiso 0.70 1 d P C -3
C17 C 0.5560(7) 0.3658(9) 0.4588(10) 0.164(5) Uani 1 1 d . . .
H17A H 0.6152 0.2974 0.4382 0.246 Uiso 1 1 calc R B .
H17B H 0.5657 0.3565 0.5264 0.246 Uiso 1 1 calc R . .
H17C H 0.5710 0.4346 0.4186 0.246 Uiso 1 1 calc R . .
O7S O 0.6965(8) 0.1081(9) 0.0003(12) 0.132(5) Uani 0.50 1 d P A -5
C21 C 0.357(2) 0.613(2) 0.2712(18) 0.225(10) Uiso 0.70 1 d P B -3
C11A C 0.1210(14) 0.7512(13) 0.1252(10) 0.044(3) Uiso 0.30 1 d P C -2
C10A C -0.0136(12) 0.8248(11) 0.1677(9) 0.034(2) Uiso 0.30 1 d P C -2
C21A C 0.460(2) 0.391(2) 0.1296(19) 0.090(6) Uiso 0.30 1 d P B -2
C20A C 0.445(3) 0.448(3) 0.187(2) 0.113(9) Uiso 0.30 1 d P B -2

loop_
_atom_site_aniso_label
_atom_site_aniso_U_11
_atom_site_aniso_U_22
_atom_site_aniso_U_33
_atom_site_aniso_U_23
_atom_site_aniso_U_13
_atom_site_aniso_U_12
Mo1 0.03482(16) 0.02356(15) 0.02068(14) -0.00644(11) -0.00275(10) -0.01144(12)
Fe2 0.0518(3) 0.0277(2) 0.0220(2) -0.00699(19) -0.0044(2) -0.0177(2)
Fe3 0.0563(3) 0.0253(2) 0.0230(2) -0.00467(19) -0.0036(2) -0.0170(2)
Fe4 0.0420(3) 0.0364(3) 0.0267(2) -0.0077(2) -0.0031(2) -0.0203(2)
S3 0.0446(5) 0.0312(4) 0.0257(4) -0.0042(3) -0.0081(3) -0.0164(4)
S1 0.0658(6) 0.0355(5) 0.0228(4) -0.0082(3) -0.0005(4) -0.0263(5)
S2 0.0417(5) 0.0292(4) 0.0290(4) -0.0100(3) -0.0015(3) -0.0090(4)
S4 0.0480(5) 0.0355(4) 0.0237(4) -0.0065(3) -0.0014(3) -0.0214(4)
P1 0.0811(8) 0.0270(5) 0.0377(5) -0.0041(4) -0.0128(5) -0.0163(5)
P2 0.0440(6) 0.0660(8) 0.0482(6) -0.0117(6) 0.0009(5) -0.0280(6)
S2S 0.0501(12) 0.0461(12) 0.0498(12) -0.0212(10) -0.0088(9) -0.0061(10)
N4 0.0422(17) 0.0282(14) 0.0346(15) -0.0121(12) -0.0051(12) -0.0120(13)
N6 0.0346(15) 0.0278(14) 0.0365(15) -0.0046(12) -0.0060(12) -0.0129(12)
N5 0.0349(15) 0.0276(14) 0.0286(14) -0.0050(11) -0.0024(11) -0.0127(12)
N2 0.0388(16) 0.0357(16) 0.0328(15) -0.0117(13) -0.0073(12) -0.0150(13)
N3 0.0366(15) 0.0292(14) 0.0280(14) -0.0100(12) -0.0027(11) -0.0115(12)
N1 0.0393(16) 0.0306(15) 0.0287(14) -0.0075(12) -0.0078(12) -0.0131(13)
C9 0.0364(19) 0.0344(19) 0.051(2) 0.0012(17) -0.0092(16) -0.0196(16)
C4 0.0381(19) 0.044(2) 0.0360(19) -0.0134(17) 0.0016(15) -0.0144(17)
C6 0.050(2) 0.037(2) 0.046(2) -0.0225(18) -0.0034(17) -0.0091(18)
C3 0.041(2) 0.053(2) 0.040(2) -0.0170(18) -0.0111(16) -0.0163(18)
C7 0.0363(19) 0.041(2) 0.0297(17) -0.0042(15) -0.0027(14) -0.0129(16)
C1 0.051(2) 0.037(2) 0.0356(19) -0.0053(16) -0.0132(16) -0.0092(18)
C8 0.039(2) 0.049(2) 0.039(2) 0.0063(18) -0.0040(16) -0.0202(18)
C14 0.064(3) 0.046(2) 0.040(2) -0.0065(19) -0.011(2) -0.008(2)
C5 0.045(2) 0.046(2) 0.049(2) -0.024(2) 0.0021(18) -0.0063(19)
C15 0.077(3) 0.063(3) 0.034(2) -0.010(2) -0.009(2) -0.020(3)
C2 0.048(2) 0.052(2) 0.043(2) -0.0106(19) -0.0183(18) -0.009(2)
C12 0.186(8) 0.044(3) 0.087(4) -0.037(3) -0.062(5) 0.022(4)
C18 0.067(4) 0.168(9) 0.141(7) -0.118(7) 0.019(4) -0.028(5)
O6S 0.085(5) 0.082(5) 0.088(6) -0.042(5) 0.020(4) -0.043(5)
C1S 0.063(6) 0.058(6) 0.058(6) -0.002(5) -0.009(5) -0.023(5)
O8S 0.35(2) 0.056(6) 0.205(14) -0.050(8) -0.201(16) 0.023(10)
F3S 0.093(5) 0.051(4) 0.176(8) -0.015(5) -0.052(5) -0.027(4)
B1 0.042(2) 0.0310(19) 0.040(2) -0.0131(17) -0.0058(17) -0.0159(18)
C16 0.070(4) 0.092(5) 0.115(5) -0.059(4) -0.031(3) -0.016(3)
C19 0.083(5) 0.068(4) 0.220(11) -0.059(6) -0.040(6) -0.006(4)
F5S 0.152(8) 0.107(6) 0.094(5) 0.024(5) -0.059(5) -0.078(6)
F4S 0.061(5) 0.093(6) 0.196(10) -0.038(7) 0.023(5) -0.008(4)
C17 0.081(5) 0.137(8) 0.316(15) -0.144(10) -0.085(7) 0.008(5)
O7S 0.049(5) 0.073(6) 0.278(17) -0.072(9) 0.017(7) -0.019(4)

loop_
_atom_type_symbol
_atom_type_description
_atom_type_scat_dispersion_real
_atom_type_scat_dispersion_imag
_atom_type_scat_source
C C 0.0033 0.0016 'International Tables Vol C Tables 4.2.6.8 and 6.1.1.4'
H H 0.0000 0.0000 'International Tables Vol C Tables 4.2.6.8 and 6.1.1.4'
B B 0.0013 0.0007 'International Tables Vol C Tables 4.2.6.8 and 6.1.1.4'
N N 0.0061 0.0033 'International Tables Vol C Tables 4.2.6.8 and 6.1.1.4'
O O 0.0106 0.0060 'International Tables Vol C Tables 4.2.6.8 and 6.1.1.4'
F F 0.0171 0.0103 'International Tables Vol C Tables 4.2.6.8 and 6.1.1.4'
S S 0.1246 0.1234 'International Tables Vol C Tables 4.2.6.8 and 6.1.1.4'
P P 0.1023 0.0942 'International Tables Vol C Tables 4.2.6.8 and 6.1.1.4'
Fe Fe 0.3463 0.8444 'International Tables Vol C Tables 4.2.6.8 and 6.1.1.4'
Mo Mo -1.6832 0.6857 'International Tables Vol C Tables 4.2.6.8 and 6.1.1.4'

loop_
_geom_angle_atom_site_label_1
_geom_angle_atom_site_label_2
_geom_angle_atom_site_label_3
_geom_angle
_geom_angle_site_symmetry_1
_geom_angle_site_symmetry_3
N1 Mo1 N5 81.02(11) . .
N1 Mo1 N3 80.51(11) . .
N5 Mo1 N3 81.18(11) . .
N1 Mo1 S3 164.23(8) . .
N5 Mo1 S3 86.69(8) . .
N3 Mo1 S3 87.90(8) . .
N1 Mo1 S2 86.09(8) . .
N5 Mo1 S2 87.37(8) . .
N3 Mo1 S2 163.55(8) . .
S3 Mo1 S2 103.26(4) . .
N1 Mo1 S4 88.18(8) . .
N5 Mo1 S4 164.92(7) . .
N3 Mo1 S4 86.71(8) . .
S3 Mo1 S4 101.89(4) . .
S2 Mo1 S4 102.45(4) . .
N1 Mo1 Fe2 138.04(8) . .
N5 Mo1 Fe2 96.51(8) . .
N3 Mo1 Fe2 140.90(8) . .
S3 Mo1 Fe2 53.04(3) . .
S2 Mo1 Fe2 51.97(3) . .
S4 Mo1 Fe2 98.56(3) . .
N1 Mo1 Fe4 139.74(8) . .
N5 Mo1 Fe4 138.86(8) . .
N3 Mo1 Fe4 97.77(8) . .
S3 Mo1 Fe4 52.25(3) . .
S2 Mo1 Fe4 98.63(4) . .
S4 Mo1 Fe4 51.67(3) . .
Fe2 Mo1 Fe4 58.98(2) . .
N1 Mo1 Fe3 97.05(8) . .
N5 Mo1 Fe3 139.24(7) . .
N3 Mo1 Fe3 139.04(8) . .
S3 Mo1 Fe3 98.71(3) . .
S2 Mo1 Fe3 51.99(3) . .
S4 Mo1 Fe3 52.34(3) . .
Fe2 Mo1 Fe3 58.28(2) . .
Fe4 Mo1 Fe3 58.38(3) . .
S1 Fe2 S2 111.17(5) 2_566 .
S1 Fe2 S3 113.35(5) 2_566 .
S2 Fe2 S3 111.61(4) . .
S1 Fe2 S1 109.60(4) 2_566 .
S2 Fe2 S1 105.10(5) . .
S3 Fe2 S1 105.51(5) . .
S1 Fe2 Fe3 143.07(4) 2_566 .
S2 Fe2 Fe3 54.41(4) . .
S3 Fe2 Fe3 103.45(4) . .
S1 Fe2 Fe3 54.98(3) . .
S1 Fe2 Fe4 144.48(4) 2_566 .
S2 Fe2 Fe4 104.15(4) . .
S3 Fe2 Fe4 53.71(3) . .
S1 Fe2 Fe4 55.68(3) . .
Fe3 Fe2 Fe4 59.87(3) . .
S1 Fe2 Fe2 57.54(3) 2_566 2_566
S2 Fe2 Fe2 122.38(4) . 2_566
S3 Fe2 Fe2 124.85(4) . 2_566
S1 Fe2 Fe2 52.06(3) . 2_566
Fe3 Fe2 Fe2 98.93(4) . 2_566
Fe4 Fe2 Fe2 100.16(4) . 2_566
S1 Fe2 Mo1 145.58(4) 2_566 .
S2 Fe2 Mo1 57.35(3) . .
S3 Fe2 Mo1 56.30(3) . .
S1 Fe2 Mo1 104.82(3) . .
Fe3 Fe2 Mo1 61.08(3) . .
Fe4 Fe2 Mo1 60.69(3) . .
Fe2 Fe2 Mo1 156.86(3) 2_566 .
S2 Fe3 S4 112.03(4) . .
S2 Fe3 S1 107.18(4) . .
S4 Fe3 S1 105.63(5) . .
S2 Fe3 P1 116.87(5) . .
S4 Fe3 P1 114.43(5) . .
S1 Fe3 P1 98.87(5) . .
S2 Fe3 Fe2 54.16(3) . .
S4 Fe3 Fe2 104.21(4) . .
S1 Fe3 Fe2 57.49(3) . .
P1 Fe3 Fe2 139.42(4) . .
S2 Fe3 Fe4 104.55(4) . .
S4 Fe3 Fe4 53.78(3) . .
S1 Fe3 Fe4 56.63(4) . .
P1 Fe3 Fe4 137.17(5) . .
Fe2 Fe3 Fe4 60.59(3) . .
S2 Fe3 Mo1 57.10(3) . .
S4 Fe3 Mo1 57.18(3) . .
S1 Fe3 Mo1 106.45(4) . .
P1 Fe3 Mo1 154.63(4) . .
Fe2 Fe3 Mo1 60.64(2) . .
Fe4 Fe3 Mo1 60.77(3) . .
S4 Fe4 S3 111.39(4) . .
S4 Fe4 P2 117.47(5) . .
S3 Fe4 P2 113.30(5) . .
S4 Fe4 S1 105.14(5) . .
S3 Fe4 S1 107.25(5) . .
P2 Fe4 S1 100.85(5) . .
S4 Fe4 Fe3 54.76(4) . .
S3 Fe4 Fe3 103.91(4) . .
P2 Fe4 Fe3 140.90(4) . .
S1 Fe4 Fe3 55.12(3) . .
S4 Fe4 Fe2 104.13(4) . .
S3 Fe4 Fe2 54.60(4) . .
P2 Fe4 Fe2 137.25(4) . .
S1 Fe4 Fe2 56.65(3) . .
Fe3 Fe4 Fe2 59.54(3) . .
S4 Fe4 Mo1 57.46(3) . .
S3 Fe4 Mo1 56.36(3) . .
P2 Fe4 Mo1 153.76(4) . .
S1 Fe4 Mo1 105.29(4) . .
Fe3 Fe4 Mo1 60.85(3) . .
Fe2 Fe4 Mo1 60.33(3) . .
Fe4 S3 Fe2 71.69(4) . .
Fe4 S3 Mo1 71.39(4) . .
Fe2 S3 Mo1 70.66(4) . .
Fe2 S1 Fe3 123.82(5) 2_566 .
Fe2 S1 Fe4 124.92(5) 2_566 .
Fe3 S1 Fe4 68.24(4) . .
Fe2 S1 Fe2 70.40(4) 2_566 .
Fe3 S1 Fe2 67.53(4) . .
Fe4 S1 Fe2 67.67(4) . .
Fe2 S2 Fe3 71.43(4) . .
Fe2 S2 Mo1 70.68(4) . .
Fe3 S2 Mo1 70.91(4) . .
Fe4 S4 Fe3 71.46(4) . .
Fe4 S4 Mo1 70.87(4) . .
Fe3 S4 Mo1 70.48(4) . .
C10A P1 C14 111.8(4) . .
C10A P1 C12 91.2(5) . .
C14 P1 C12 105.4(3) . .
C10A P1 C10 21.9(4) . .
C14 P1 C10 101.3(3) . .
C12 P1 C10 112.9(4) . .
C10A P1 Fe3 116.2(4) . .
C14 P1 Fe3 116.20(17) . .
C12 P1 Fe3 112.9(2) . .
C10 P1 Fe3 107.8(3) . .
C16 P2 C18 105.0(3) . .
C16 P2 C20 100.7(4) . .
C18 P2 C20 107.5(5) . .
C16 P2 C20A 131.8(9) . .
C18 P2 C20A 85.8(9) . .
C20 P2 C20A 33.3(8) . .
C16 P2 Fe4 109.2(2) . .
C18 P2 Fe4 118.1(3) . .
C20 P2 Fe4 114.6(3) . .
C20A P2 Fe4 105.9(8) . .
O8S S2S O7S 92.6(12) . .
O8S S2S O6S 123.8(10) . .
O7S S2S O6S 117.8(6) . .
O8S S2S C1S 105.9(6) . .
O7S S2S C1S 111.7(6) . .
O6S S2S C1S 104.5(6) . .
N3 N4 C6 109.1(3) . .
N3 N4 B1 120.1(3) . .
C6 N4 B1 130.8(3) . .
C9 N6 N5 109.3(3) . .
C9 N6 B1 130.4(3) . .
N5 N6 B1 120.3(3) . .
C7 N5 N6 106.9(3) . .
C7 N5 Mo1 131.6(3) . .
N6 N5 Mo1 121.6(2) . .
C3 N2 N1 108.5(3) . .
C3 N2 B1 130.4(3) . .
N1 N2 B1 121.0(3) . .
C4 N3 N4 106.0(3) . .
C4 N3 Mo1 132.2(2) . .
N4 N3 Mo1 121.6(2) . .
C1 N1 N2 107.0(3) . .
C1 N1 Mo1 131.7(3) . .
N2 N1 Mo1 121.3(2) . .
N6 C9 C8 109.0(3) . .
N3 C4 C5 111.4(4) . .
N4 C6 C5 109.3(3) . .
N2 C3 C2 109.0(4) . .
N5 C7 C8 109.7(3) . .
N1 C1 C2 110.2(4) . .
C9 C8 C7 105.2(3) . .
C15 C14 P1 113.8(3) . .
C6 C5 C4 104.2(3) . .
C3 C2 C1 105.3(4) . .
C21 C20 P2 112.2(12) . .
C13 C12 P1 111.4(6) . .
C19 C18 P2 112.4(5) . .
F5S C1S F4S 104.3(10) . .
F5S C1S F3S 105.5(9) . .
F4S C1S F3S 104.8(10) . .
F5S C1S S2S 116.0(9) . .
F4S C1S S2S 114.0(8) . .
F3S C1S S2S 111.1(7) . .
C11 C10 P1 109.9(6) . .
N2 B1 N6 107.8(3) . .
N2 B1 N4 108.2(3) . .
N6 B1 N4 109.4(3) . .
C17 C16 P2 115.8(6) . .
C11A C10A P1 110.2(9) . .
C21A C20A P2 114(2) . .

loop_
_geom_bond_atom_site_label_1
_geom_bond_atom_site_label_2
_geom_bond_distance
_geom_bond_site_symmetry_2
Mo1 N1 2.216(3) .
Mo1 N5 2.231(3) .
Mo1 N3 2.239(3) .
Mo1 S3 2.3507(12) .
Mo1 S2 2.3790(12) .
Mo1 S4 2.3877(11) .
Mo1 Fe2 2.6662(9) .
Mo1 Fe4 2.6758(9) .
Mo1 Fe3 2.6777(10) .
Fe2 S1 2.2197(12) 2_566
Fe2 S2 2.2254(13) .
Fe2 S3 2.2579(13) .
Fe2 S1 2.3746(12) .
Fe2 Fe3 2.6022(11) .
Fe2 Fe4 2.6297(11) .
Fe2 Fe2 2.6514(11) 2_566
Fe3 S2 2.2324(12) .
Fe3 S4 2.2492(12) .
Fe3 S1 2.3062(12) .
Fe3 P1 2.3395(14) .
Fe3 Fe4 2.6109(12) .
Fe4 S4 2.2217(12) .
Fe4 S3 2.2325(12) .
Fe4 P2 2.3448(14) .
Fe4 S1 2.3478(13) .
S1 Fe2 2.2197(12) 2_566
P1 C10A 1.726(12) .
P1 C14 1.796(5) .
P1 C12 1.849(6) .
P1 C10 1.984(9) .
P2 C16 1.799(6) .
P2 C18 1.818(8) .
P2 C20 1.873(11) .
P2 C20A 2.08(3) .
S2S O8S 1.226(13) .
S2S O7S 1.319(9) .
S2S O6S 1.444(8) .
S2S C1S 1.740(11) .
N4 N3 1.356(4) .
N4 C6 1.357(5) .
N4 B1 1.542(5) .
N6 C9 1.345(5) .
N6 N5 1.360(4) .
N6 B1 1.534(5) .
N5 C7 1.329(4) .
N2 C3 1.335(5) .
N2 N1 1.363(4) .
N2 B1 1.518(5) .
N3 C4 1.336(5) .
N1 C1 1.317(5) .
C9 C8 1.354(6) .
C4 C5 1.387(5) .
C6 C5 1.362(6) .
C3 C2 1.355(6) .
C7 C8 1.404(6) .
C1 C2 1.377(6) .
C14 C15 1.509(6) .
C20 C21 1.52(3) .
C12 C13 1.504(12) .
C18 C19 1.577(13) .
C1S F5S 1.268(13) .
C1S F4S 1.300(13) .
C1S F3S 1.338(12) .
C10 C11 1.554(14) .
C16 C17 1.502(9) .
C11A C10A 1.584(19) .
C21A C20A 1.21(3) .
